data_7223694
loop_
_publ_author_name
'Milius, W.'

_publ_section_title
;
 Refinement of the crystal structures of Cu Te2 Br and Cu Te 2I
;
_journal_name_full
;
Zeitschrift fuer Naturforschung, Teil B. Anorganische Chemie, Organische 
Chemie (42,1987-)
;
_journal_page_first 990
_journal_page_last 992
_journal_volume 44
_journal_year 1989
_chemical_formula_sum 'Br Cu Te2'
_chemical_name_systematic 'Cu Te2 Br'
_space_group_IT_number 14
_symmetry_space_group_name_Hall '-P 2ybc'
_symmetry_space_group_name_H-M 'P 1 21/c 1'
_cell_angle_alpha 90
_cell_angle_beta 135.3
_cell_angle_gamma 90
_cell_formula_units_Z 4
_cell_length_a 8.345
_cell_length_b 4.928
_cell_length_c 15.733
_cell_volume 455.101
_citation_journal_id_ASTM ZNBSEN
_cod_data_source_file Milius_ZNBSEN_1989_1969.cif
_cod_data_source_block Br1Cu1Te2
_cod_original_cell_volume 455.1009
_cod_original_formula_sum 'Br1 Cu1 Te2'
_cod_database_code 7223694

loop_
_symmetry_equiv_pos_as_xyz
x,y,z
-x,y+1/2,-z+1/2
-x,-y,-z
x,-y-1/2,z-1/2

loop_
_atom_site_label
_atom_site_type_symbol
_atom_site_fract_x
_atom_site_fract_y
_atom_site_fract_z
_atom_site_occupancy
_atom_site_U_iso_or_equiv
Cu1 Cu+1 0.7861 0.1431 0.2492 1 0.0
Te2 Te 0.2933 0.2836 0.3573 1 0.0
Br1 Br-1 0.6822 0.8936 0.3872 1 0.0
Te1 Te 0.9954 0.4997 0.3603 1 0.0
